data_7125870
loop_
_publ_author_name
'Bechu, Damien'
'Xie, Lilia S.'
'Le Breton, Nolwenn'
'Choua, Sylvie'
'Dinc\(a, Mircea'
'Hosseini, Mir Wais'
'Baudron, St\'ephane A'

_publ_section_title
;
 Interdigitated conducting tetrathiafulvalene-based coordination networks.
;
_journal_issue 16
_journal_name_full 'Chemical communications (Cambridge, England)'
_journal_page_first 2407
_journal_page_last 2410
_journal_paper_doi 10.1039/c9cc09960c
_journal_volume 56
_journal_year 2020
_chemical_formula_sum 'C41 H27 Cl9 Co N6 S18'
_chemical_formula_weight 1558.74
_space_group_crystal_system monoclinic
_space_group_IT_number 15
_space_group_name_Hall '-C 2yc'
_space_group_name_H-M_alt 'C 1 2/c 1'
_atom_sites_solution_hydrogens geom
_audit_creation_method SHELXL-2016/6
_audit_update_record
;
2019-12-23 deposited with the CCDC.	2020-01-21 downloaded from the CCDC.
;
_cell_angle_alpha 90
_cell_angle_beta 121.372(4)
_cell_angle_gamma 90
_cell_formula_units_Z 4
_cell_length_a 36.6636(17)
_cell_length_b 9.5680(5)
_cell_length_c 20.1665(13)
_cell_measurement_reflns_used 9415
_cell_measurement_temperature 173(2)
_cell_measurement_theta_max 28.56
_cell_measurement_theta_min 2.23
_cell_volume 6040.1(6)
_computing_cell_refinement 'Bruker SAINT'
_computing_data_collection 'Bruker APEX2'
_computing_data_reduction 'Bruker SAINT'
_computing_molecular_graphics 'Bruker SHELXTL'
_computing_publication_material 'Bruker SHELXTL'
_computing_structure_refinement 'SHELXL-2014 (Sheldrick 2014)'
_computing_structure_solution 'SHELXS-97 (Sheldrick 2008)'
_diffrn_ambient_temperature 173(2)
_diffrn_measured_fraction_theta_full 0.998
_diffrn_measured_fraction_theta_max 0.972
_diffrn_measurement_device_type 'Bruker APEX-II CCD'
_diffrn_measurement_method '\f and \w scans'
_diffrn_radiation_type MoK\a
_diffrn_radiation_wavelength 0.71073
_diffrn_reflns_av_R_equivalents 0.0440
_diffrn_reflns_av_unetI/netI 0.0152
_diffrn_reflns_Laue_measured_fraction_full 0.998
_diffrn_reflns_Laue_measured_fraction_max 0.972
_diffrn_reflns_limit_h_max 51
_diffrn_reflns_limit_h_min -50
_diffrn_reflns_limit_k_max 13
_diffrn_reflns_limit_k_min -13
_diffrn_reflns_limit_l_max 26
_diffrn_reflns_limit_l_min -28
_diffrn_reflns_number 215279
_diffrn_reflns_point_group_measured_fraction_full 0.998
_diffrn_reflns_point_group_measured_fraction_max 0.972
_diffrn_reflns_theta_full 25.242
_diffrn_reflns_theta_max 30.299
_diffrn_reflns_theta_min 2.021
_exptl_absorpt_coefficient_mu 1.344
_exptl_absorpt_correction_T_max 0.960
_exptl_absorpt_correction_T_min 0.923
_exptl_absorpt_correction_type multi-scan
_exptl_absorpt_process_details sadabs
_exptl_crystal_colour orange
_exptl_crystal_density_diffrn 1.714
_exptl_crystal_density_meas ?
_exptl_crystal_description prism
_exptl_crystal_F_000 3132
_exptl_crystal_size_max 0.060
_exptl_crystal_size_mid 0.040
_exptl_crystal_size_min 0.030
_refine_diff_density_max 1.584
_refine_diff_density_min -1.573
_refine_diff_density_rms 0.123
_refine_ls_extinction_method none
_refine_ls_goodness_of_fit_ref 1.064
_refine_ls_hydrogen_treatment constr
_refine_ls_matrix_type full
_refine_ls_number_parameters 364
_refine_ls_number_reflns 8812
_refine_ls_number_restraints 0
_refine_ls_restrained_S_all 1.064
_refine_ls_R_factor_all 0.0698
_refine_ls_R_factor_gt 0.0604
_refine_ls_shift/su_max 0.001
_refine_ls_shift/su_mean 0.000
_refine_ls_structure_factor_coef Fsqd
_refine_ls_weighting_details 'w=1/[\s^2^(Fo^2^)+(0.0862P)^2^+29.5373P] where P=(Fo^2^+2Fc^2^)/3'
_refine_ls_weighting_scheme calc
_refine_ls_wR_factor_gt 0.1663
_refine_ls_wR_factor_ref 0.1762
_reflns_Friedel_coverage 0.000
_reflns_number_gt 7620
_reflns_number_total 8812
_reflns_threshold_expression 'I > 2\s(I)'
_cod_data_source_file c9cc09960c2.cif
_cod_data_source_block CP4
_cod_depositor_comments
;
The following automatic conversions were performed:

data item '_exptl_crystal_density_meas' value 'not measured' was
changed to '?' -- the value is perceived as not measured.

Automatic conversion script
Id: cif_fix_values 7556 2019-12-06 15:28:31Z antanas 

 Adding full bibliography for 7125868--7125870.cif.
;
_cod_original_sg_symbol_H-M 'C 2/c'
_cod_database_code 7125870
_shelx_shelxl_version_number 2016/6
_shelx_space_group_comment
;
The symmetry employed for this shelxl refinement is uniquely defined
by the following loop, which should always be used as a source of
symmetry information in preference to the above space-group names.
They are only intended as comments.
;
_shelx_estimated_absorpt_t_min 0.924
_shelx_estimated_absorpt_t_max 0.961

loop_
_space_group_symop_operation_xyz
'x, y, z'
'-x, y, -z+1/2'
'x+1/2, y+1/2, z'
'-x+1/2, y+1/2, -z+1/2'
'-x, -y, -z'
'x, -y, z-1/2'
'-x+1/2, -y+1/2, -z'
'x+1/2, -y+1/2, z-1/2'

loop_
_atom_site_label
_atom_site_type_symbol
_atom_site_fract_x
_atom_site_fract_y
_atom_site_fract_z
_atom_site_U_iso_or_equiv
_atom_site_adp_type
_atom_site_occupancy
_atom_site_site_symmetry_order
_atom_site_calc_flag
_atom_site_refinement_flags_posn
_atom_site_refinement_flags_adp
_atom_site_refinement_flags_occupancy
_atom_site_disorder_assembly
_atom_site_disorder_group
C1 C 0.75864(8) 0.4945(3) 0.01499(16) 0.0240(5) Uani 1 1 d . . . . .
C2 C 0.72571(8) 0.4060(3) -0.02020(16) 0.0233(5) Uani 1 1 d . . . . .
C3 C 0.81313(9) 0.6785(3) 0.10787(17) 0.0276(6) Uani 1 1 d . . . . .
C4 C 0.81550(8) 0.6831(3) 0.04352(18) 0.0267(5) Uani 1 1 d . . . . .
C5 C 0.88347(9) 0.7241(3) 0.02101(19) 0.0311(6) Uani 1 1 d . . . . .
C6 C 0.91117(11) 0.8075(4) 0.0107(2) 0.0388(7) Uani 1 1 d . . . . .
H6 H 0.907636 0.906081 0.006384 0.047 Uiso 1 1 calc R U . . .
C7 C 0.94383(11) 0.7448(4) 0.0068(2) 0.0379(7) Uani 1 1 d . . . . .
H7 H 0.962911 0.803070 0.000855 0.046 Uiso 1 1 calc R U . . .
C8 C 0.92298(10) 0.5285(4) 0.0200(2) 0.0385(7) Uani 1 1 d . . . . .
H8 H 0.926717 0.430013 0.022546 0.046 Uiso 1 1 calc R U . . .
C9 C 0.88965(11) 0.5814(4) 0.0258(2) 0.0385(7) Uani 1 1 d . . . . .
H9 H 0.871443 0.520796 0.033004 0.046 Uiso 1 1 calc R U . . .
C10 C 0.87742(9) 0.7156(3) 0.26222(18) 0.0306(6) Uani 1 1 d . . . . .
C11 C 0.90533(11) 0.7998(4) 0.3248(2) 0.0386(7) Uani 1 1 d . . . . .
H11 H 0.901288 0.898134 0.322724 0.046 Uiso 1 1 calc R U . . .
C12 C 0.93879(11) 0.7381(4) 0.3894(2) 0.0386(7) Uani 1 1 d . . . . .
H12 H 0.957555 0.796623 0.431648 0.046 Uiso 1 1 calc R U . . .
C13 C 0.91926(11) 0.5212(4) 0.3367(2) 0.0390(7) Uani 1 1 d . . . . .
H13 H 0.923846 0.423011 0.340914 0.047 Uiso 1 1 calc R U . . .
C14 C 0.88452(11) 0.5727(4) 0.2688(2) 0.0395(8) Uani 1 1 d . . . . .
H14 H 0.866069 0.511488 0.227742 0.047 Uiso 1 1 calc R U . . .
C15 C 0.65027(9) 0.3262(3) -0.06618(18) 0.0268(5) Uani 1 1 d . . . . .
C16 C 0.65252(8) 0.3307(3) -0.13010(17) 0.0254(5) Uani 1 1 d . . . . .
C17 C 0.57610(18) 0.2085(7) -0.2095(4) 0.0334(16) Uani 0.557(12) 1 d . . P A 1
H17A H 0.551074 0.179128 -0.259737 0.040 Uiso 0.557(12) 1 calc R U P A 1
H17B H 0.591741 0.123523 -0.180620 0.040 Uiso 0.557(12) 1 calc R U P A 1
C18 C 0.56146(18) 0.2888(8) -0.1633(4) 0.0384(18) Uani 0.557(12) 1 d . . P A 1
H18A H 0.537257 0.238711 -0.165344 0.046 Uiso 0.557(12) 1 calc R U P A 1
H18B H 0.551092 0.381859 -0.187222 0.046 Uiso 0.557(12) 1 calc R U P A 1
C17B C 0.5634(2) 0.2939(11) -0.2137(5) 0.041(2) Uani 0.443(12) 1 d . . P A 2
H17C H 0.553740 0.386308 -0.206757 0.049 Uiso 0.443(12) 1 calc R U P A 2
H17D H 0.539638 0.250983 -0.261310 0.049 Uiso 0.443(12) 1 calc R U P A 2
C18B C 0.5740(2) 0.2038(9) -0.1458(5) 0.038(2) Uani 0.443(12) 1 d . . P A 2
H18C H 0.590851 0.121683 -0.144185 0.045 Uiso 0.443(12) 1 calc R U P A 2
H18D H 0.547516 0.170381 -0.149148 0.045 Uiso 0.443(12) 1 calc R U P A 2
C19 C 0.99795(10) 0.2186(4) 0.41478(19) 0.0382(8) Uani 1 1 d . . . . .
N1 N 0.95023(8) 0.6067(3) 0.01101(16) 0.0322(5) Uani 1 1 d . . . . .
N2 N 0.94656(8) 0.6004(3) 0.39643(15) 0.0332(6) Uani 1 1 d . . . . .
N3 N 0.99951(8) 0.3336(3) 0.43327(16) 0.0347(6) Uani 1 1 d . . . . .
S1 S 0.78400(3) 0.56448(9) -0.03101(5) 0.03413(18) Uani 1 1 d . . . . .
S2 S 0.77939(3) 0.55210(9) 0.11081(4) 0.03466(18) Uani 1 1 d . . . . .
S3 S 0.70400(2) 0.34806(8) -0.11615(4) 0.02752(16) Uani 1 1 d . . . . .
S4 S 0.69914(2) 0.33732(8) 0.02392(4) 0.02814(16) Uani 1 1 d . . . . .
S5 S 0.84296(3) 0.81411(8) 0.02619(6) 0.03637(19) Uani 1 1 d . . . . .
S6 S 0.83612(3) 0.80437(8) 0.18174(5) 0.0378(2) Uani 1 1 d . . . . .
S7 S 0.61071(3) 0.31864(11) -0.22623(5) 0.0432(2) Uani 1 1 d . . . . .
S8 S 0.60510(3) 0.31188(12) -0.05908(6) 0.0461(2) Uani 1 1 d . . . . .
S9 S 0.99553(4) 0.05750(16) 0.38869(9) 0.0802(5) Uani 1 1 d . . . . .
Co1 Co 1.000000 0.500000 0.500000 0.02821(14) Uani 1 2 d S . P . .
C20 C 0.2125(3) 0.1756(11) 0.1915(5) 0.112(3) Uani 1 1 d . . . . .
H20 H 0.216198 0.180064 0.145789 0.134 Uiso 1 1 calc R U . . .
Cl1 Cl 0.18153(14) 0.0271(4) 0.18094(19) 0.1624(13) Uani 1 1 d . . . . .
Cl2 Cl 0.26185(10) 0.1664(5) 0.27342(15) 0.1839(19) Uani 1 1 d . . . . .
Cl3 Cl 0.18522(13) 0.3242(4) 0.19075(19) 0.1609(13) Uani 1 1 d . . . . .
C21 C 0.9991(3) 0.7344(10) 0.2227(5) 0.0503(19) Uani 0.5 1 d . . P . .
H21 H 0.995585 0.735401 0.170088 0.060 Uiso 0.5 1 calc R U P . .
Cl4 Cl 0.95436(5) 0.81136(18) 0.21518(10) 0.0805(4) Uani 1 1 d . . . . .
Cl5 Cl 1.000000 0.5571(3) 0.250000 0.214(3) Uani 1 2 d S T P . .

loop_
_atom_site_aniso_label
_atom_site_aniso_U_11
_atom_site_aniso_U_22
_atom_site_aniso_U_33
_atom_site_aniso_U_23
_atom_site_aniso_U_13
_atom_site_aniso_U_12
C1 0.0173(11) 0.0253(12) 0.0254(12) 0.0007(9) 0.0084(10) 0.0012(9)
C2 0.0188(11) 0.0228(11) 0.0255(12) 0.0006(9) 0.0096(9) 0.0009(9)
C3 0.0200(11) 0.0241(12) 0.0279(13) 0.0001(10) 0.0050(10) 0.0006(9)
C4 0.0182(11) 0.0230(12) 0.0369(15) -0.0014(10) 0.0129(11) -0.0001(9)
C5 0.0218(12) 0.0328(14) 0.0379(15) -0.0029(12) 0.0150(11) -0.0031(11)
C6 0.0331(15) 0.0348(16) 0.053(2) 0.0040(14) 0.0256(15) -0.0028(12)
C7 0.0309(15) 0.0411(17) 0.0476(19) 0.0080(14) 0.0245(14) -0.0015(13)
C8 0.0278(14) 0.0342(15) 0.058(2) -0.0037(14) 0.0253(15) -0.0024(12)
C9 0.0291(14) 0.0313(15) 0.063(2) -0.0050(14) 0.0294(15) -0.0038(12)
C10 0.0237(12) 0.0329(14) 0.0282(13) -0.0018(11) 0.0084(11) -0.0041(11)
C11 0.0318(15) 0.0352(16) 0.0346(16) -0.0081(13) 0.0073(13) -0.0031(12)
C12 0.0295(14) 0.0407(17) 0.0307(15) -0.0100(13) 0.0053(12) -0.0034(13)
C13 0.0289(14) 0.0346(15) 0.0343(16) -0.0002(13) 0.0031(13) -0.0032(12)
C14 0.0295(14) 0.0327(15) 0.0338(15) -0.0022(12) 0.0006(12) -0.0067(12)
C15 0.0197(11) 0.0230(12) 0.0342(14) -0.0027(10) 0.0116(11) -0.0019(9)
C16 0.0176(11) 0.0235(12) 0.0279(13) 0.0012(10) 0.0067(10) -0.0008(9)
C17 0.021(2) 0.034(3) 0.035(3) -0.005(2) 0.008(2) -0.006(2)
C18 0.021(2) 0.048(4) 0.039(3) -0.001(3) 0.011(2) 0.003(2)
C17B 0.021(3) 0.055(6) 0.039(4) 0.001(4) 0.009(3) 0.000(3)
C18B 0.024(3) 0.038(5) 0.044(4) -0.005(3) 0.013(3) -0.009(3)
C19 0.0193(12) 0.062(2) 0.0292(14) -0.0162(14) 0.0099(11) 0.0001(13)
N1 0.0222(11) 0.0407(14) 0.0341(13) 0.0007(11) 0.0150(10) -0.0005(10)
N2 0.0218(11) 0.0416(14) 0.0271(12) -0.0036(10) 0.0065(9) -0.0038(10)
N3 0.0232(11) 0.0495(16) 0.0282(12) -0.0078(11) 0.0111(10) -0.0027(11)
S1 0.0323(4) 0.0392(4) 0.0356(4) -0.0090(3) 0.0210(3) -0.0125(3)
S2 0.0342(4) 0.0392(4) 0.0264(3) -0.0038(3) 0.0129(3) -0.0123(3)
S3 0.0230(3) 0.0314(3) 0.0266(3) -0.0017(3) 0.0118(3) -0.0029(2)
S4 0.0265(3) 0.0297(3) 0.0269(3) 0.0005(2) 0.0129(3) -0.0037(2)
S5 0.0323(4) 0.0235(3) 0.0607(5) -0.0002(3) 0.0295(4) -0.0016(3)
S6 0.0363(4) 0.0252(3) 0.0323(4) -0.0038(3) 0.0042(3) 0.0006(3)
S7 0.0282(4) 0.0609(6) 0.0272(4) 0.0058(3) 0.0050(3) -0.0148(4)
S8 0.0302(4) 0.0665(6) 0.0495(5) -0.0242(4) 0.0262(4) -0.0186(4)
S9 0.0493(6) 0.0810(9) 0.0881(9) -0.0576(8) 0.0201(6) 0.0030(6)
Co1 0.0166(2) 0.0398(3) 0.0245(3) -0.0048(2) 0.0081(2) -0.0020(2)
C20 0.116(6) 0.163(9) 0.081(5) 0.012(5) 0.069(5) 0.015(6)
Cl1 0.254(4) 0.146(2) 0.135(2) -0.0118(18) 0.135(3) -0.029(3)
Cl2 0.117(2) 0.354(6) 0.0873(15) 0.002(2) 0.0583(15) 0.023(3)
Cl3 0.207(3) 0.155(3) 0.124(2) -0.0091(18) 0.089(2) 0.025(2)
C21 0.046(4) 0.060(5) 0.037(3) -0.004(3) 0.016(3) 0.006(4)
Cl4 0.0556(7) 0.0872(10) 0.0948(11) -0.0110(8) 0.0364(7) 0.0073(6)
Cl5 0.091(2) 0.0466(12) 0.350(7) 0.000 0.006(3) 0.000

loop_
_atom_type_symbol
_atom_type_description
_atom_type_scat_dispersion_real
_atom_type_scat_dispersion_imag
_atom_type_scat_source
C C 0.0033 0.0016 'International Tables Vol C Tables 4.2.6.8 and 6.1.1.4'
H H 0.0000 0.0000 'International Tables Vol C Tables 4.2.6.8 and 6.1.1.4'
N N 0.0061 0.0033 'International Tables Vol C Tables 4.2.6.8 and 6.1.1.4'
S S 0.1246 0.1234 'International Tables Vol C Tables 4.2.6.8 and 6.1.1.4'
Co Co 0.3494 0.9721 'International Tables Vol C Tables 4.2.6.8 and 6.1.1.4'
Cl Cl 0.1484 0.1585 'International Tables Vol C Tables 4.2.6.8 and 6.1.1.4'

loop_
_geom_angle_atom_site_label_1
_geom_angle_atom_site_label_2
_geom_angle_atom_site_label_3
_geom_angle
_geom_angle_site_symmetry_1
_geom_angle_site_symmetry_3
C2 C1 S1 122.9(2) . .
C2 C1 S2 122.5(2) . .
S1 C1 S2 114.65(15) . .
C1 C2 S4 123.7(2) . .
C1 C2 S3 123.5(2) . .
S4 C2 S3 112.83(15) . .
C4 C3 S2 117.1(2) . .
C4 C3 S6 123.6(2) . .
S2 C3 S6 118.74(19) . .
C3 C4 S5 123.2(2) . .
C3 C4 S1 117.5(2) . .
S5 C4 S1 118.83(19) . .
C9 C5 C6 118.2(3) . .
C9 C5 S5 126.2(2) . .
C6 C5 S5 115.6(3) . .
C7 C6 C5 118.9(3) . .
C7 C6 H6 120.6 . .
C5 C6 H6 120.6 . .
N1 C7 C6 123.8(3) . .
N1 C7 H7 118.1 . .
C6 C7 H7 118.1 . .
N1 C8 C9 124.3(3) . .
N1 C8 H8 117.8 . .
C9 C8 H8 117.8 . .
C5 C9 C8 118.4(3) . .
C5 C9 H9 120.8 . .
C8 C9 H9 120.8 . .
C14 C10 C11 118.1(3) . .
C14 C10 S6 126.4(2) . .
C11 C10 S6 115.5(3) . .
C12 C11 C10 118.9(3) . .
C12 C11 H11 120.6 . .
C10 C11 H11 120.6 . .
N2 C12 C11 124.0(3) . .
N2 C12 H12 118.0 . .
C11 C12 H12 118.0 . .
N2 C13 C14 124.2(3) . .
N2 C13 H13 117.9 . .
C14 C13 H13 117.9 . .
C10 C14 C13 118.4(3) . .
C10 C14 H14 120.8 . .
C13 C14 H14 120.8 . .
C16 C15 S8 128.5(2) . .
C16 C15 S4 116.8(2) . .
S8 C15 S4 114.73(18) . .
C15 C16 S7 127.8(2) . .
C15 C16 S3 116.6(2) . .
S7 C16 S3 115.62(18) . .
C18 C17 S7 109.2(5) . .
C18 C17 H17A 109.8 . .
S7 C17 H17A 109.8 . .
C18 C17 H17B 109.8 . .
S7 C17 H17B 109.8 . .
H17A C17 H17B 108.3 . .
C17 C18 S8 112.5(4) . .
C17 C18 H18A 109.1 . .
S8 C18 H18A 109.1 . .
C17 C18 H18B 109.1 . .
S8 C18 H18B 109.1 . .
H18A C18 H18B 107.8 . .
C18B C17B S7 112.2(6) . .
C18B C17B H17C 109.2 . .
S7 C17B H17C 109.2 . .
C18B C17B H17D 109.2 . .
S7 C17B H17D 109.2 . .
H17C C17B H17D 107.9 . .
C17B C18B S8 106.6(6) . .
C17B C18B H18C 110.4 . .
S8 C18B H18C 110.4 . .
C17B C18B H18D 110.4 . .
S8 C18B H18D 110.4 . .
H18C C18B H18D 108.6 . .
N3 C19 S9 179.7(3) . .
C8 N1 C7 116.3(3) . .
C8 N1 Co1 118.2(2) . 2_755
C7 N1 Co1 125.4(2) . 2_755
C13 N2 C12 116.5(3) . .
C13 N2 Co1 119.2(2) . .
C12 N2 Co1 124.3(2) . .
C19 N3 Co1 157.2(3) . .
C1 S1 C4 95.03(14) . .
C3 S2 C1 95.08(14) . .
C2 S3 C16 92.24(13) . .
C2 S4 C15 91.98(14) . .
C4 S5 C5 104.55(14) . .
C3 S6 C10 104.77(14) . .
C16 S7 C17 97.3(2) . .
C16 S7 C17B 101.3(3) . .
C15 S8 C18B 96.5(3) . .
C15 S8 C18 102.1(2) . .
N3 Co1 N3 180.00(18) . 5_766
N3 Co1 N1 88.96(11) . 6_566
N3 Co1 N1 91.04(11) 5_766 6_566
N3 Co1 N1 91.04(11) . 2_755
N3 Co1 N1 88.96(11) 5_766 2_755
N1 Co1 N1 180.00(7) 6_566 2_755
N3 Co1 N2 90.94(11) . .
N3 Co1 N2 89.06(11) 5_766 .
N1 Co1 N2 85.59(10) 6_566 .
N1 Co1 N2 94.41(10) 2_755 .
N3 Co1 N2 89.06(11) . 5_766
N3 Co1 N2 90.94(11) 5_766 5_766
N1 Co1 N2 94.41(10) 6_566 5_766
N1 Co1 N2 85.59(10) 2_755 5_766
N2 Co1 N2 180.0 . 5_766
Cl2 C20 Cl3 111.6(6) . .
Cl2 C20 Cl1 111.6(5) . .
Cl3 C20 Cl1 109.1(5) . .
Cl2 C20 H20 108.1 . .
Cl3 C20 H20 108.1 . .
Cl1 C20 H20 108.1 . .
Cl4 C21 Cl4 115.4(5) 2_755 .
Cl4 C21 Cl5 110.0(5) 2_755 .
Cl4 C21 Cl5 107.2(5) . .
Cl4 C21 H21 108.0 2_755 .
Cl4 C21 H21 108.0 . .
Cl5 C21 H21 108.0 . .
C21 Cl4 C21 36.5(6) 2_755 .
C21 Cl5 C21 35.0(5) 2_755 .

loop_
_geom_bond_atom_site_label_1
_geom_bond_atom_site_label_2
_geom_bond_distance
_geom_bond_site_symmetry_2
C1 C2 1.337(4) .
C1 S1 1.753(3) .
C1 S2 1.757(3) .
C2 S4 1.754(3) .
C2 S3 1.755(3) .
C3 C4 1.346(5) .
C3 S2 1.753(3) .
C3 S6 1.753(3) .
C4 S5 1.753(3) .
C4 S1 1.753(3) .
C5 C9 1.379(5) .
C5 C6 1.390(4) .
C5 S5 1.766(3) .
C6 C7 1.377(5) .
C6 H6 0.9500 .
C7 N1 1.337(5) .
C7 H7 0.9500 .
C8 N1 1.334(4) .
C8 C9 1.383(4) .
C8 H8 0.9500 .
C9 H9 0.9500 .
C10 C14 1.386(5) .
C10 C11 1.394(4) .
C10 S6 1.758(3) .
C11 C12 1.374(5) .
C11 H11 0.9500 .
C12 N2 1.340(5) .
C12 H12 0.9500 .
C13 N2 1.331(4) .
C13 C14 1.388(4) .
C13 H13 0.9500 .
C14 H14 0.9500 .
C15 C16 1.334(5) .
C15 S8 1.740(3) .
C15 S4 1.770(3) .
C16 S7 1.740(3) .
C16 S3 1.765(3) .
C17 C18 1.506(10) .
C17 S7 1.812(6) .
C17 H17A 0.9900 .
C17 H17B 0.9900 .
C18 S8 1.877(6) .
C18 H18A 0.9900 .
C18 H18B 0.9900 .
C17B C18B 1.488(13) .
C17B S7 1.892(8) .
C17B H17C 0.9900 .
C17B H17D 0.9900 .
C18B S8 1.831(8) .
C18B H18C 0.9900 .
C18B H18D 0.9900 .
C19 N3 1.154(5) .
C19 S9 1.616(4) .
N1 Co1 2.201(3) 2_755
N2 Co1 2.205(3) .
N3 Co1 2.078(3) .
C20 Cl2 1.702(9) .
C20 Cl3 1.734(10) .
C20 Cl1 1.761(10) .
C20 H20 1.0000 .
C21 Cl4 1.672(9) 2_755
C21 Cl4 1.732(9) .
C21 Cl5 1.779(10) .
C21 H21 1.0000 .
